data_9005365
loop_
_publ_author_name
'Lucchesi, S.'
'Amoriello, M.'
'Della Giusta, A.'

_publ_section_title
;
 Crystal chemistry of spinels from xenoliths of the
 Alban Hills volcanic region
 Sample: SP268a
;
_journal_name_full 'European Journal of Mineralogy'
_journal_page_first 473
_journal_page_last 482
_journal_volume 10
_journal_year 1998
_chemical_compound_source 'xenoliths of the Alban Hills, Italy volcanic region'
_chemical_formula_sum 'Al1.884 Fe0.143 Mg0.956 Mn0.003 O4 Si0.002 Ti0.011'
_chemical_name_mineral Spinel
_space_group_IT_number 227
_symmetry_space_group_name_Hall '-F 4vw 2vw 3'
_symmetry_space_group_name_H-M 'F d -3 m :2'
_cell_angle_alpha 90
_cell_angle_beta 90
_cell_angle_gamma 90
_cell_length_a 8.1077
_cell_length_b 8.1077
_cell_length_c 8.1077
_cell_formula_units_Z 8
_cell_volume 532.958
_database_code_amcsd 0006750
_exptl_crystal_density_diffrn 3.659
_cod_original_sg_symbol_H-M 'F d 3 m'
_cod_original_formula_sum 'Mg.956 Fe.143 Mn.003 Al1.884 Si.002 Ti.011 O4'
_cod_database_code 9005365

loop_
_space_group_symop_operation_xyz
x,y,z
x,1/2+y,1/2+z
1/2+x,y,1/2+z
1/2+x,1/2+y,z
3/4+z,1/2-x,1/4+y
3/4+z,-x,3/4+y
1/4+z,1/2-x,3/4+y
1/4+z,-x,1/4+y
3/4-y,1/2+z,1/4-x
3/4-y,+z,3/4-x
1/4-y,1/2+z,3/4-x
1/4-y,+z,1/4-x
3/4+x,1/2-y,1/4+z
3/4+x,-y,3/4+z
1/4+x,1/2-y,3/4+z
1/4+x,-y,1/4+z
3/4-z,1/2+x,1/4-y
3/4-z,+x,3/4-y
1/4-z,1/2+x,3/4-y
1/4-z,+x,1/4-y
3/4+y,1/2-z,1/4+x
3/4+y,-z,3/4+x
1/4+y,1/2-z,3/4+x
1/4+y,-z,1/4+x
3/4-x,1/2+y,1/4-z
3/4-x,+y,3/4-z
1/4-x,1/2+y,3/4-z
1/4-x,+y,1/4-z
1/2+x,3/4-z,1/4-y
1/2+x,1/4-z,3/4-y
+x,3/4-z,3/4-y
+x,1/4-z,1/4-y
1/2-z,3/4+y,1/4+x
1/2-z,1/4+y,3/4+x
-z,3/4+y,3/4+x
-z,1/4+y,1/4+x
1/2+y,3/4-x,1/4-z
1/2+y,1/4-x,3/4-z
+y,3/4-x,3/4-z
+y,1/4-x,1/4-z
1/2-x,3/4+z,1/4+y
1/2-x,1/4+z,3/4+y
-x,3/4+z,3/4+y
-x,1/4+z,1/4+y
1/2+z,3/4-y,1/4-x
1/2+z,1/4-y,3/4-x
+z,3/4-y,3/4-x
+z,1/4-y,1/4-x
1/2-y,3/4+x,1/4+z
1/2-y,1/4+x,3/4+z
-y,3/4+x,3/4+z
-y,1/4+x,1/4+z
x,1/2+z,1/2+y
x,+z,+y
1/2+x,1/2+z,+y
1/2+x,+z,1/2+y
-z,1/2-y,1/2-x
-z,-y,-x
1/2-z,1/2-y,-x
1/2-z,-y,1/2-x
y,1/2+x,1/2+z
y,+x,+z
1/2+y,1/2+x,+z
1/2+y,+x,1/2+z
-x,1/2-z,1/2-y
-x,-z,-y
1/2-x,1/2-z,-y
1/2-x,-z,1/2-y
z,1/2+y,1/2+x
z,+y,+x
1/2+z,1/2+y,+x
1/2+z,+y,1/2+x
-y,1/2-x,1/2-z
-y,-x,-z
1/2-y,1/2-x,-z
1/2-y,-x,1/2-z
3/4+z,1/4+x,1/2-y
3/4+z,3/4+x,-y
1/4+z,1/4+x,-y
1/4+z,3/4+x,1/2-y
3/4-y,1/4-z,1/2+x
3/4-y,3/4-z,+x
1/4-y,1/4-z,+x
1/4-y,3/4-z,1/2+x
3/4+x,1/4+y,1/2-z
3/4+x,3/4+y,-z
1/4+x,1/4+y,-z
1/4+x,3/4+y,1/2-z
3/4-z,1/4-x,1/2+y
3/4-z,3/4-x,+y
1/4-z,1/4-x,+y
1/4-z,3/4-x,1/2+y
3/4+y,1/4+z,1/2-x
3/4+y,3/4+z,-x
1/4+y,1/4+z,-x
1/4+y,3/4+z,1/2-x
3/4-x,1/4-y,1/2+z
3/4-x,3/4-y,+z
1/4-x,1/4-y,+z
1/4-x,3/4-y,1/2+z
-z,3/4+x,3/4+y
-z,1/4+x,1/4+y
1/2-z,3/4+x,1/4+y
1/2-z,1/4+x,3/4+y
y,3/4-z,3/4-x
y,1/4-z,1/4-x
1/2+y,3/4-z,1/4-x
1/2+y,1/4-z,3/4-x
-x,3/4+y,3/4+z
-x,1/4+y,1/4+z
1/2-x,3/4+y,1/4+z
1/2-x,1/4+y,3/4+z
z,3/4-x,3/4-y
z,1/4-x,1/4-y
1/2+z,3/4-x,1/4-y
1/2+z,1/4-x,3/4-y
-y,3/4+z,3/4+x
-y,1/4+z,1/4+x
1/2-y,3/4+z,1/4+x
1/2-y,1/4+z,3/4+x
x,3/4-y,3/4-z
x,1/4-y,1/4-z
1/2+x,3/4-y,1/4-z
1/2+x,1/4-y,3/4-z
1/4-x,1/2+z,3/4-y
1/4-x,+z,1/4-y
3/4-x,1/2+z,1/4-y
3/4-x,+z,3/4-y
1/4+z,1/2-y,3/4+x
1/4+z,-y,1/4+x
3/4+z,1/2-y,1/4+x
3/4+z,-y,3/4+x
1/4-y,1/2+x,3/4-z
1/4-y,+x,1/4-z
3/4-y,1/2+x,1/4-z
3/4-y,+x,3/4-z
1/4+x,1/2-z,3/4+y
1/4+x,-z,1/4+y
3/4+x,1/2-z,1/4+y
3/4+x,-z,3/4+y
1/4-z,1/2+y,3/4-x
1/4-z,+y,1/4-x
3/4-z,1/2+y,1/4-x
3/4-z,+y,3/4-x
1/4+y,1/2-x,3/4+z
1/4+y,-x,1/4+z
3/4+y,1/2-x,1/4+z
3/4+y,-x,3/4+z
3/4-x,3/4-z,y
3/4-x,1/4-z,1/2+y
1/4-x,3/4-z,1/2+y
1/4-x,1/4-z,y
3/4+z,3/4+y,-x
3/4+z,1/4+y,1/2-x
1/4+z,3/4+y,1/2-x
1/4+z,1/4+y,-x
3/4-y,3/4-x,z
3/4-y,1/4-x,1/2+z
1/4-y,3/4-x,1/2+z
1/4-y,1/4-x,z
3/4+x,3/4+z,-y
3/4+x,1/4+z,1/2-y
1/4+x,3/4+z,1/2-y
1/4+x,1/4+z,-y
3/4-z,3/4-y,x
3/4-z,1/4-y,1/2+x
1/4-z,3/4-y,1/2+x
1/4-z,1/4-y,x
3/4+y,3/4+x,-z
3/4+y,1/4+x,1/2-z
1/4+y,3/4+x,1/2-z
1/4+y,1/4+x,-z
-z,-x,-y
-z,1/2-x,1/2-y
1/2-z,-x,1/2-y
1/2-z,1/2-x,-y
y,z,x
y,1/2+z,1/2+x
1/2+y,z,1/2+x
1/2+y,1/2+z,x
-x,-y,-z
-x,1/2-y,1/2-z
1/2-x,-y,1/2-z
1/2-x,1/2-y,-z
z,x,y
z,1/2+x,1/2+y
1/2+z,x,1/2+y
1/2+z,1/2+x,y
-y,-z,-x
-y,1/2-z,1/2-x
1/2-y,-z,1/2-x
1/2-y,1/2-z,-x

loop_
_atom_site_label
_atom_site_fract_x
_atom_site_fract_y
_atom_site_fract_z
_atom_site_occupancy
_atom_site_U_iso_or_equiv
MgT 0.12500 0.12500 0.12500 0.72240 0.00480
FeT 0.12500 0.12500 0.12500 0.10730 0.00480
MnT 0.12500 0.12500 0.12500 0.00270 0.00480
AlT 0.12500 0.12500 0.12500 0.16580 0.00480
SiT 0.12500 0.12500 0.12500 0.00160 0.00480
MgM 0.50000 0.50000 0.50000 0.11660 0.00370
FeM 0.50000 0.50000 0.50000 0.01775 0.00370
NiM 0.50000 0.50000 0.50000 0.00010 0.00370
AlM 0.50000 0.50000 0.50000 0.85920 0.00370
CrM 0.50000 0.50000 0.50000 0.00035 0.00370
TiM 0.50000 0.50000 0.50000 0.00545 0.00370
O 0.26235 0.26235 0.26235 1.00000 0.00730

loop_
_cod_related_entry_id
_cod_related_entry_database
_cod_related_entry_code
1 AMCSD 0006750
